data_7157001
loop_
_publ_author_name
'Prusinowska, Natalia'
'Czapik, Agnieszka'
'Wojciechowska, Martika'
'Kwit, Marcin'

_publ_section_title
;
 Dynamic optical activity induction in the N-alkyl-N'-trityl ureas and
 thioureas.
;
_journal_issue 33
_journal_name_full 'Organic &amp; biomolecular chemistry'
_journal_page_first 7782
_journal_page_last 7793
_journal_paper_doi 10.1039/c9ob01319a
_journal_volume 17
_journal_year 2019
_chemical_absolute_configuration syn
_chemical_formula_moiety 'C26 H30 N2 S'
_chemical_formula_sum 'C26 H30 N2 S'
_chemical_formula_weight 402.58
_space_group_crystal_system monoclinic
_space_group_IT_number 4
_space_group_name_Hall 'P 2yb'
_space_group_name_H-M_alt 'P 1 21 1'
_symmetry_space_group_name_Hall 'P 2yb'
_symmetry_space_group_name_H-M 'P 1 21 1'
_atom_sites_solution_hydrogens mixed
_audit_creation_method SHELXL-2018/3
_audit_update_record
;
2019-06-05 deposited with the CCDC.    2019-07-29 downloaded from the CCDC.
;
_cell_angle_alpha 90
_cell_angle_beta 98.484(2)
_cell_angle_gamma 90
_cell_formula_units_Z 8
_cell_length_a 17.6143(4)
_cell_length_b 8.86240(16)
_cell_length_c 29.0155(6)
_cell_measurement_reflns_used 4657
_cell_measurement_temperature 130(2)
_cell_measurement_theta_max 74.2140
_cell_measurement_theta_min 3.0270
_cell_volume 4479.90(16)
_computing_cell_refinement 'CrysAlisPro 1.171.38.46 (Rigaku OD, 2015)'
_computing_data_collection 'CrysAlisPro 1.171.38.46 (Rigaku OD, 2015)'
_computing_data_reduction 'CrysAlisPro 1.171.38.46 (Rigaku OD, 2015)'
_computing_structure_refinement 'SHELXL-2018/3 (Sheldrick, 2018)'
_computing_structure_solution 'SHELXT 2018/2 (Sheldrick, 2018)'
_diffrn_ambient_temperature 130(2)
_diffrn_detector_area_resol_mean 10.5357
_diffrn_measured_fraction_theta_full 0.999
_diffrn_measured_fraction_theta_max 0.999
_diffrn_measurement_device_type 'SuperNova, Single source at offset, Atlas'
_diffrn_measurement_method '\w scans'
_diffrn_radiation_type CuK\a
_diffrn_radiation_wavelength 1.54184
_diffrn_reflns_av_R_equivalents 0.0899
_diffrn_reflns_av_unetI/netI 0.0877
_diffrn_reflns_Laue_measured_fraction_full 0.999
_diffrn_reflns_Laue_measured_fraction_max 0.999
_diffrn_reflns_limit_h_max 21
_diffrn_reflns_limit_h_min -19
_diffrn_reflns_limit_k_max 10
_diffrn_reflns_limit_k_min -10
_diffrn_reflns_limit_l_max 34
_diffrn_reflns_limit_l_min -34
_diffrn_reflns_number 48848
_diffrn_reflns_point_group_measured_fraction_full 0.998
_diffrn_reflns_point_group_measured_fraction_max 0.998
_diffrn_reflns_theta_full 67.684
_diffrn_reflns_theta_max 68.251
_diffrn_reflns_theta_min 4.622
_diffrn_source 'micro-focus sealed X-ray tube'
_exptl_absorpt_coefficient_mu 1.370
_exptl_absorpt_correction_T_max 1.00000
_exptl_absorpt_correction_T_min 0.52851
_exptl_absorpt_correction_type multi-scan
_exptl_absorpt_process_details
;
CrysAlisPro 1.171.39.46 (Rigaku Oxford Diffraction, 2018)
Empirical absorption correction using spherical harmonics,
 implemented in SCALE3 ABSPACK scaling algorithm.
;
_exptl_crystal_colour colourless
_exptl_crystal_density_diffrn 1.194
_exptl_crystal_description needle
_exptl_crystal_F_000 1728
_exptl_crystal_size_max 0.400
_exptl_crystal_size_mid 0.020
_exptl_crystal_size_min 0.010
_refine_diff_density_max 0.303
_refine_diff_density_min -0.270
_refine_diff_density_rms 0.041
_refine_ls_abs_structure_details
;
 Flack x determined using 4295 quotients [(I+)-(I-)]/[(I+)+(I-)]
 (Parsons, Flack and Wagner, Acta Cryst. B69 (2013) 249-259).
;
_refine_ls_abs_structure_Flack 0.02(2)
_refine_ls_extinction_method none
_refine_ls_goodness_of_fit_ref 0.961
_refine_ls_hydrogen_treatment constr
_refine_ls_matrix_type full
_refine_ls_number_parameters 1061
_refine_ls_number_reflns 16367
_refine_ls_number_restraints 1
_refine_ls_restrained_S_all 0.961
_refine_ls_R_factor_all 0.0715
_refine_ls_R_factor_gt 0.0514
_refine_ls_shift/su_max 0.000
_refine_ls_shift/su_mean 0.000
_refine_ls_structure_factor_coef Fsqd
_refine_ls_weighting_details 'w=1/[\s^2^(Fo^2^)+(0.0416P)^2^] where P=(Fo^2^+2Fc^2^)/3'
_refine_ls_weighting_scheme calc
_refine_ls_wR_factor_gt 0.1112
_refine_ls_wR_factor_ref 0.1208
_reflns_Friedel_coverage 0.866
_reflns_Friedel_fraction_full 0.996
_reflns_Friedel_fraction_max 0.996
_reflns_number_gt 12337
_reflns_number_total 16367
_reflns_threshold_expression 'I > 2\s(I)'
_cod_data_source_file c9ob01319a3.cif
_cod_data_source_block 2c
_cod_depositor_comments 'Adding full bibliography for 7157000--7157010.cif.'
_cod_original_cell_volume 4479.89(15)
_cod_database_code 7157001
_shelx_shelxl_version_number 2018/3
_shelx_space_group_comment
;
The symmetry employed for this shelxl refinement is uniquely defined
by the following loop, which should always be used as a source of
symmetry information in preference to the above space-group names.
They are only intended as comments.
;
_shelx_estimated_absorpt_t_min 0.610
_shelx_estimated_absorpt_t_max 0.986

loop_
_space_group_symop_operation_xyz
'x, y, z'
'-x, y+1/2, -z'

loop_
_atom_site_label
_atom_site_type_symbol
_atom_site_fract_x
_atom_site_fract_y
_atom_site_fract_z
_atom_site_U_iso_or_equiv
_atom_site_adp_type
_atom_site_occupancy
_atom_site_site_symmetry_order
_atom_site_calc_flag
_atom_site_refinement_flags_posn
_atom_site_refinement_flags_adp
S1A S -0.08825(8) 0.45605(17) 0.36799(5) 0.0371(3) Uani 1 1 d . .
N1A N 0.0548(2) 0.4156(5) 0.35629(15) 0.0292(10) Uani 1 1 d . .
H1A H 0.034531 0.328571 0.349582 0.044 Uiso 1 1 d R U
N2A N 0.0264(2) 0.6567(5) 0.37901(15) 0.0291(9) Uani 1 1 d . .
H2A H 0.070891 0.685140 0.373543 0.044 Uiso 1 1 d R U
C1A C 0.0031(3) 0.5162(7) 0.36806(17) 0.0290(11) Uani 1 1 d . .
C2A C -0.0248(3) 0.7844(6) 0.38388(17) 0.0311(10) Uani 1 1 d . .
H2AA H -0.073381 0.741081 0.392182 0.037 Uiso 1 1 calc R U
C3A C 0.0086(3) 0.8859(6) 0.4243(2) 0.0372(11) Uani 1 1 d . .
C4A C 0.0100(4) 0.7989(8) 0.46985(19) 0.0542(15) Uani 1 1 d . .
H4AA H -0.042180 0.765969 0.472894 0.081 Uiso 1 1 calc R U
H4AB H 0.029535 0.864457 0.496139 0.081 Uiso 1 1 calc R U
H4AC H 0.043374 0.710581 0.469737 0.081 Uiso 1 1 calc R U
C5A C -0.0455(4) 0.8606(7) 0.33638(19) 0.0473(13) Uani 1 1 d . .
H5AA H 0.000414 0.907483 0.327263 0.071 Uiso 1 1 calc R U
H5AB H -0.084585 0.938099 0.338358 0.071 Uiso 1 1 calc R U
H5AC H -0.065671 0.784993 0.313105 0.071 Uiso 1 1 calc R U
C6A C 0.0899(4) 0.9432(9) 0.4192(3) 0.0510(16) Uani 1 1 d . .
H6AA H 0.125716 0.858000 0.422045 0.077 Uiso 1 1 calc R U
H6AB H 0.106572 1.017167 0.443706 0.077 Uiso 1 1 calc R U
H6AC H 0.088758 0.990674 0.388611 0.077 Uiso 1 1 calc R U
C7A C -0.0432(4) 1.0257(7) 0.4252(2) 0.0430(14) Uani 1 1 d . .
H7AA H -0.036171 1.092849 0.399353 0.065 Uiso 1 1 calc R U
H7AB H -0.029286 1.079374 0.454815 0.065 Uiso 1 1 calc R U
H7AC H -0.096964 0.993895 0.422124 0.065 Uiso 1 1 calc R U
C10A C 0.1389(3) 0.4309(6) 0.35540(18) 0.0273(11) Uani 1 1 d . .
C11A C 0.1763(3) 0.4970(7) 0.40224(19) 0.0309(12) Uani 1 1 d . .
C12A C 0.2345(3) 0.6059(7) 0.4062(2) 0.0344(12) Uani 1 1 d . .
H12A H 0.251729 0.643565 0.378862 0.041 Uiso 1 1 calc R U
C13A C 0.2673(3) 0.6596(8) 0.4498(2) 0.0405(14) Uani 1 1 d . .
H13A H 0.307711 0.731388 0.451986 0.049 Uiso 1 1 calc R U
C14A C 0.2415(3) 0.6095(9) 0.4898(2) 0.0443(15) Uani 1 1 d . .
H14A H 0.262671 0.648970 0.519335 0.053 Uiso 1 1 calc R U
C15A C 0.1847(3) 0.5015(8) 0.4863(2) 0.0404(15) Uani 1 1 d . .
H15A H 0.167205 0.465649 0.513730 0.048 Uiso 1 1 calc R U
C16A C 0.1528(3) 0.4444(7) 0.44329(19) 0.0331(12) Uani 1 1 d . .
H16A H 0.114332 0.368590 0.441701 0.040 Uiso 1 1 calc R U
C21A C 0.1673(3) 0.2686(6) 0.34819(19) 0.0289(11) Uani 1 1 d . .
C22A C 0.2277(3) 0.2036(7) 0.3764(2) 0.0336(12) Uani 1 1 d . .
H22A H 0.251589 0.256112 0.403255 0.040 Uiso 1 1 calc R U
C23A C 0.2546(3) 0.0614(7) 0.3663(2) 0.0386(13) Uani 1 1 d . .
H23A H 0.296635 0.017673 0.386009 0.046 Uiso 1 1 calc R U
C24A C 0.2197(3) -0.0166(7) 0.3272(2) 0.0378(13) Uani 1 1 d . .
H24A H 0.238046 -0.113437 0.320107 0.045 Uiso 1 1 calc R U
C25A C 0.1586(3) 0.0472(7) 0.2987(2) 0.0359(13) Uani 1 1 d . .
H25A H 0.134286 -0.006242 0.272162 0.043 Uiso 1 1 calc R U
C26A C 0.1325(3) 0.1896(7) 0.30872(19) 0.0311(11) Uani 1 1 d . .
H26A H 0.090857 0.233818 0.288746 0.037 Uiso 1 1 calc R U
C31A C 0.1551(3) 0.5235(6) 0.31303(18) 0.0285(11) Uani 1 1 d . .
C32A C 0.0987(3) 0.6024(7) 0.28429(19) 0.0332(12) Uani 1 1 d . .
H32A H 0.047512 0.602156 0.291013 0.040 Uiso 1 1 calc R U
C33A C 0.1158(4) 0.6814(7) 0.2460(2) 0.0399(14) Uani 1 1 d . .
H33A H 0.076341 0.735046 0.226883 0.048 Uiso 1 1 calc R U
C34A C 0.1894(4) 0.6831(7) 0.2354(2) 0.0435(15) Uani 1 1 d . .
H34A H 0.200934 0.738315 0.209233 0.052 Uiso 1 1 calc R U
C35A C 0.2460(4) 0.6040(8) 0.2629(2) 0.0420(14) Uani 1 1 d . .
H35A H 0.296885 0.605029 0.255721 0.050 Uiso 1 1 calc R U
C36A C 0.2296(3) 0.5225(7) 0.3013(2) 0.0348(12) Uani 1 1 d . .
H36A H 0.268975 0.466113 0.319631 0.042 Uiso 1 1 calc R U
S1B S 0.58812(8) 0.28448(17) 0.63381(5) 0.0361(3) Uani 1 1 d . .
N1B N 0.4436(2) 0.3145(5) 0.64427(15) 0.0289(10) Uani 1 1 d . .
H1B H 0.462023 0.401971 0.652422 0.043 Uiso 1 1 d R U
N2B N 0.4746(3) 0.0856(5) 0.61384(16) 0.0316(10) Uani 1 1 d . .
H2B H 0.426423 0.064334 0.608688 0.047 Uiso 1 1 d R U
C1B C 0.4965(3) 0.2222(6) 0.62984(19) 0.0288(11) Uani 1 1 d . .
C2B C 0.5212(3) -0.0197(6) 0.59091(17) 0.0315(10) Uani 1 1 d . .
H2BA H 0.576002 -0.003410 0.604828 0.038 Uiso 1 1 calc R U
C3B C 0.5008(3) -0.1835(6) 0.60129(19) 0.0342(11) Uani 1 1 d . .
C4B C 0.5520(4) -0.2896(8) 0.5786(2) 0.0462(15) Uani 1 1 d . .
H4BA H 0.537383 -0.286514 0.544717 0.069 Uiso 1 1 calc R U
H4BB H 0.545939 -0.392615 0.589817 0.069 Uiso 1 1 calc R U
H4BC H 0.605604 -0.258120 0.586729 0.069 Uiso 1 1 calc R U
C5B C 0.5139(3) 0.0219(7) 0.53903(18) 0.0427(12) Uani 1 1 d . .
H5BA H 0.460427 0.010166 0.524452 0.064 Uiso 1 1 calc R U
H5BB H 0.546762 -0.044731 0.523599 0.064 Uiso 1 1 calc R U
H5BC H 0.529959 0.126898 0.535957 0.064 Uiso 1 1 calc R U
C6B C 0.5162(4) -0.2075(7) 0.65450(19) 0.0456(13) Uani 1 1 d . .
H6BA H 0.504194 -0.311966 0.661758 0.068 Uiso 1 1 calc R U
H6BB H 0.483933 -0.138697 0.669596 0.068 Uiso 1 1 calc R U
H6BC H 0.570400 -0.186918 0.665952 0.068 Uiso 1 1 calc R U
C7B C 0.4168(3) -0.2205(8) 0.5835(2) 0.0444(14) Uani 1 1 d . .
H7BA H 0.406706 -0.205827 0.549652 0.067 Uiso 1 1 calc R U
H7BB H 0.383446 -0.153786 0.598503 0.067 Uiso 1 1 calc R U
H7BC H 0.406370 -0.325742 0.590859 0.067 Uiso 1 1 calc R U
C10B C 0.3605(3) 0.2936(7) 0.64498(18) 0.0278(10) Uani 1 1 d . .
C11B C 0.3231(3) 0.2298(6) 0.59770(18) 0.0270(11) Uani 1 1 d . .
C12B C 0.3441(3) 0.2908(7) 0.55739(19) 0.0320(11) Uani 1 1 d . .
H12B H 0.379557 0.372120 0.559612 0.038 Uiso 1 1 calc R U
C13B C 0.3139(3) 0.2348(7) 0.5138(2) 0.0384(14) Uani 1 1 d . .
H13B H 0.328354 0.278652 0.486544 0.046 Uiso 1 1 calc R U
C14B C 0.2630(3) 0.1157(8) 0.5100(2) 0.0408(14) Uani 1 1 d . .
H14B H 0.243046 0.076366 0.480259 0.049 Uiso 1 1 calc R U
C15B C 0.2412(3) 0.0534(8) 0.5500(2) 0.0406(14) Uani 1 1 d . .
H15B H 0.205932 -0.028282 0.547615 0.049 Uiso 1 1 calc R U
C16B C 0.2712(3) 0.1111(7) 0.5935(2) 0.0338(12) Uani 1 1 d . .
H16B H 0.255900 0.068517 0.620775 0.041 Uiso 1 1 calc R U
C21B C 0.3458(3) 0.1978(6) 0.68730(18) 0.0288(11) Uani 1 1 d . .
C22B C 0.2712(3) 0.1919(7) 0.69914(19) 0.0338(12) Uani 1 1 d . .
H22B H 0.230432 0.243984 0.680629 0.041 Uiso 1 1 calc R U
C23B C 0.2569(4) 0.1106(8) 0.7376(2) 0.0389(13) Uani 1 1 d . .
H23B H 0.206226 0.106191 0.745012 0.047 Uiso 1 1 calc R U
C24B C 0.3158(4) 0.0353(7) 0.7656(2) 0.0392(13) Uani 1 1 d . .
H24B H 0.305811 -0.019887 0.792116 0.047 Uiso 1 1 calc R U
C25B C 0.3894(4) 0.0422(7) 0.75404(19) 0.0364(13) Uani 1 1 d . .
H25B H 0.430244 -0.008718 0.772839 0.044 Uiso 1 1 calc R U
C26B C 0.4038(3) 0.1226(7) 0.71534(19) 0.0326(12) Uani 1 1 d . .
H26B H 0.454562 0.126030 0.707944 0.039 Uiso 1 1 calc R U
C31B C 0.3290(3) 0.4540(6) 0.65334(18) 0.0277(10) Uani 1 1 d . .
C32B C 0.2657(3) 0.5155(7) 0.6254(2) 0.0335(12) Uani 1 1 d . .
H32B H 0.241718 0.461557 0.598916 0.040 Uiso 1 1 calc R U
C33B C 0.2372(3) 0.6552(7) 0.6361(2) 0.0397(13) Uani 1 1 d . .
H33B H 0.193686 0.695894 0.616861 0.048 Uiso 1 1 calc R U
C34B C 0.2715(3) 0.7354(7) 0.6741(2) 0.0393(14) Uani 1 1 d . .
H34B H 0.252072 0.831393 0.681116 0.047 Uiso 1 1 calc R U
C35B C 0.3351(3) 0.6745(7) 0.7024(2) 0.0369(13) Uani 1 1 d . .
H35B H 0.359102 0.728974 0.728812 0.044 Uiso 1 1 calc R U
C36B C 0.3632(3) 0.5355(7) 0.6921(2) 0.0334(12) Uani 1 1 d . .
H36B H 0.406312 0.494526 0.711602 0.040 Uiso 1 1 calc R U
S1C S 0.44970(7) -0.04129(14) 0.87801(4) 0.0308(3) Uani 1 1 d . .
N1C N 0.4450(3) 0.2499(5) 0.86157(16) 0.0303(10) Uani 1 1 d . .
H1C H 0.398364 0.234364 0.848870 0.045 Uiso 1 1 d R U
N2C N 0.5635(2) 0.1615(5) 0.89486(15) 0.0296(9) Uani 1 1 d . .
H2C H 0.580458 0.251842 0.892694 0.044 Uiso 1 1 d R U
C1C C 0.4897(3) 0.1327(6) 0.87858(17) 0.0259(10) Uani 1 1 d . .
C2C C 0.6195(3) 0.0583(5) 0.92022(17) 0.0302(10) Uani 1 1 d . .
H2CA H 0.593735 -0.041233 0.922766 0.036 Uiso 1 1 calc R U
C3C C 0.6870(3) 0.0341(6) 0.89223(18) 0.0346(10) Uani 1 1 d . .
C4C C 0.7451(3) -0.0737(7) 0.9192(2) 0.0422(14) Uani 1 1 d . .
H4CA H 0.772452 -0.021709 0.946561 0.063 Uiso 1 1 calc R U
H4CB H 0.781906 -0.106818 0.899096 0.063 Uiso 1 1 calc R U
H4CC H 0.718101 -0.161574 0.929362 0.063 Uiso 1 1 calc R U
C5C C 0.6432(3) 0.1197(7) 0.96955(19) 0.0405(12) Uani 1 1 d . .
H5CA H 0.670930 0.215012 0.968038 0.061 Uiso 1 1 calc R U
H5CB H 0.676556 0.046387 0.987982 0.061 Uiso 1 1 calc R U
H5CC H 0.597287 0.136976 0.984219 0.061 Uiso 1 1 calc R U
C6C C 0.7263(3) 0.1834(7) 0.8842(2) 0.0486(14) Uani 1 1 d . .
H6CA H 0.690559 0.248330 0.864088 0.073 Uiso 1 1 calc R U
H6CB H 0.771705 0.163997 0.869182 0.073 Uiso 1 1 calc R U
H6CC H 0.742004 0.233728 0.914171 0.073 Uiso 1 1 calc R U
C7C C 0.6558(4) -0.0380(8) 0.8451(2) 0.0478(14) Uani 1 1 d . .
H7CA H 0.633639 -0.136845 0.850345 0.072 Uiso 1 1 calc R U
H7CB H 0.697749 -0.050465 0.826690 0.072 Uiso 1 1 calc R U
H7CC H 0.616179 0.027273 0.828303 0.072 Uiso 1 1 calc R U
C10C C 0.4625(3) 0.4144(6) 0.86107(18) 0.0268(11) Uani 1 1 d . .
C11C C 0.5055(3) 0.4588(6) 0.90965(17) 0.0267(10) Uani 1 1 d . .
C12C C 0.5688(3) 0.5515(7) 0.91567(19) 0.0333(12) Uani 1 1 d . .
H12C H 0.587933 0.592164 0.889348 0.040 Uiso 1 1 calc R U
C13C C 0.6049(3) 0.5857(7) 0.9606(2) 0.0393(13) Uani 1 1 d . .
H13C H 0.648752 0.649395 0.964600 0.047 Uiso 1 1 calc R U
C14C C 0.5779(3) 0.5282(7) 0.99958(19) 0.0367(12) Uani 1 1 d . .
H14C H 0.602586 0.552495 1.030019 0.044 Uiso 1 1 calc R U
C15C C 0.5140(3) 0.4346(6) 0.99334(18) 0.0322(11) Uani 1 1 d . .
H15C H 0.495128 0.393458 1.019677 0.039 Uiso 1 1 calc R U
C16C C 0.4777(3) 0.4007(6) 0.94888(19) 0.0297(11) Uani 1 1 d . .
H16C H 0.433591 0.337664 0.944963 0.036 Uiso 1 1 calc R U
C21C C 0.5070(3) 0.4536(7) 0.82059(17) 0.0279(10) Uani 1 1 d . .
C22C C 0.5148(3) 0.6055(7) 0.80866(19) 0.0316(12) Uani 1 1 d . .
H22C H 0.493719 0.682465 0.825712 0.038 Uiso 1 1 calc R U
C23C C 0.5535(3) 0.6434(7) 0.77178(19) 0.0341(12) Uani 1 1 d . .
H23C H 0.558709 0.746476 0.763822 0.041 Uiso 1 1 calc R U
C24C C 0.5843(3) 0.5334(8) 0.7468(2) 0.0368(13) Uani 1 1 d . .
H24C H 0.611438 0.560272 0.722029 0.044 Uiso 1 1 calc R U
C25C C 0.5756(3) 0.3838(7) 0.75780(19) 0.0340(13) Uani 1 1 d . .
H25C H 0.595741 0.307265 0.740129 0.041 Uiso 1 1 calc R U
C26C C 0.5372(3) 0.3443(7) 0.79496(19) 0.0309(11) Uani 1 1 d . .
H26C H 0.531899 0.240977 0.802560 0.037 Uiso 1 1 calc R U
C31C C 0.3839(3) 0.4941(6) 0.85154(19) 0.0287(11) Uani 1 1 d . .
C32C C 0.3342(3) 0.4582(7) 0.81060(18) 0.0316(11) Uani 1 1 d . .
H32C H 0.348328 0.383126 0.790059 0.038 Uiso 1 1 calc R U
C33C C 0.2642(3) 0.5329(7) 0.8002(2) 0.0380(13) Uani 1 1 d . .
H33C H 0.230920 0.509519 0.772279 0.046 Uiso 1 1 calc R U
C34C C 0.2427(3) 0.6414(7) 0.8303(2) 0.0413(14) Uani 1 1 d . .
H34C H 0.194671 0.691225 0.823371 0.050 Uiso 1 1 calc R U
C35C C 0.2918(3) 0.6756(7) 0.8701(2) 0.0401(13) Uani 1 1 d . .
H35C H 0.277528 0.750223 0.890673 0.048 Uiso 1 1 calc R U
C36C C 0.3622(3) 0.6029(7) 0.8809(2) 0.0359(13) Uani 1 1 d . .
H36C H 0.395410 0.628498 0.908626 0.043 Uiso 1 1 calc R U
S1D S 0.95417(8) 1.27329(15) 0.87431(5) 0.0331(3) Uani 1 1 d . .
N1D N 0.9520(2) 0.9799(5) 0.86191(15) 0.0275(9) Uani 1 1 d . .
H1D H 0.904492 1.004054 0.854418 0.041 Uiso 1 1 d R U
N2D N 1.0722(3) 1.0798(5) 0.88475(16) 0.0325(10) Uani 1 1 d . .
H2D H 1.093868 0.993533 0.882852 0.049 Uiso 1 1 d R U
C1D C 0.9971(3) 1.1020(6) 0.87387(18) 0.0285(11) Uani 1 1 d . .
C2D C 1.1310(3) 1.1997(6) 0.88993(19) 0.0388(11) Uani 1 1 d . .
H2DA H 1.104563 1.297165 0.894597 0.047 Uiso 1 1 calc R U
C3D C 1.1897(3) 1.1716(6) 0.93346(18) 0.0353(11) Uani 1 1 d . .
C4D C 1.2537(3) 1.2920(7) 0.9359(2) 0.0407(13) Uani 1 1 d . .
H4DA H 1.286620 1.269979 0.912309 0.061 Uiso 1 1 calc R U
H4DB H 1.284457 1.290528 0.966896 0.061 Uiso 1 1 calc R U
H4DC H 1.230401 1.391930 0.929972 0.061 Uiso 1 1 calc R U
C5D C 1.1632(5) 1.2112(11) 0.8442(3) 0.089(4) Uani 1 1 d . .
H5DA H 1.193024 1.120415 0.839833 0.133 Uiso 1 1 calc R U
H5DB H 1.196362 1.300195 0.844899 0.133 Uiso 1 1 calc R U
H5DC H 1.120775 1.220549 0.818368 0.133 Uiso 1 1 calc R U
C6D C 1.2267(4) 1.0158(7) 0.9326(3) 0.066(2) Uani 1 1 d . .
H6DA H 1.187921 0.937788 0.934578 0.099 Uiso 1 1 calc R U
H6DB H 1.267859 1.006162 0.959122 0.099 Uiso 1 1 calc R U
H6DC H 1.248139 1.003594 0.903492 0.099 Uiso 1 1 calc R U
C7D C 1.1496(4) 1.1868(9) 0.9762(2) 0.0603(19) Uani 1 1 d . .
H7DA H 1.125055 1.286153 0.975987 0.091 Uiso 1 1 calc R U
H7DB H 1.187279 1.176362 1.004399 0.091 Uiso 1 1 calc R U
H7DC H 1.110502 1.107884 0.975626 0.091 Uiso 1 1 calc R U
C10D C 0.9729(3) 0.8176(6) 0.86304(19) 0.0270(11) Uani 1 1 d . .
C11D C 1.0187(3) 0.7814(7) 0.91099(18) 0.0293(11) Uani 1 1 d . .
C12D C 1.0821(3) 0.6867(7) 0.9171(2) 0.0345(12) Uani 1 1 d . .
H12D H 1.099752 0.643383 0.890678 0.041 Uiso 1 1 calc R U
C13D C 1.1205(4) 0.6539(8) 0.9620(2) 0.0428(14) Uani 1 1 d . .
H13D H 1.163550 0.587976 0.965778 0.051 Uiso 1 1 calc R U
C14D C 1.0958(3) 0.7174(7) 1.0006(2) 0.0413(14) Uani 1 1 d . .
H14D H 1.121554 0.695246 1.030981 0.050 Uiso 1 1 calc R U
C15D C 1.0332(3) 0.8134(7) 0.9948(2) 0.0397(13) Uani 1 1 d . .
H15D H 1.016323 0.858667 1.021232 0.048 Uiso 1 1 calc R U
C16D C 0.9950(3) 0.8436(7) 0.9505(2) 0.0332(12) Uani 1 1 d . .
H16D H 0.951618 0.908422 0.946991 0.040 Uiso 1 1 calc R U
C21D C 1.0137(3) 0.7759(7) 0.82114(17) 0.0282(11) Uani 1 1 d . .
C22D C 1.0207(3) 0.6217(6) 0.81032(18) 0.0288(11) Uani 1 1 d . .
H22D H 1.003067 0.546433 0.829490 0.035 Uiso 1 1 calc R U
C23D C 1.0537(3) 0.5805(7) 0.7714(2) 0.0356(13) Uani 1 1 d . .
H23D H 1.059147 0.476688 0.764466 0.043 Uiso 1 1 calc R U
C24D C 1.0786(3) 0.6887(8) 0.74291(19) 0.0366(13) Uani 1 1 d . .
H24D H 1.100716 0.659500 0.716311 0.044 Uiso 1 1 calc R U
C25D C 1.0714(3) 0.8392(7) 0.7532(2) 0.0360(13) Uani 1 1 d . .
H25D H 1.088853 0.914404 0.733899 0.043 Uiso 1 1 calc R U
C26D C 1.0382(3) 0.8804(7) 0.79197(19) 0.0309(12) Uani 1 1 d . .
H26D H 1.032349 0.984552 0.798389 0.037 Uiso 1 1 calc R U
C31D C 0.8946(3) 0.7323(6) 0.85587(19) 0.0300(11) Uani 1 1 d . .
C32D C 0.8449(3) 0.7574(7) 0.81470(19) 0.0324(12) Uani 1 1 d . .
H32D H 0.858552 0.827427 0.792514 0.039 Uiso 1 1 calc R U
C33D C 0.7757(3) 0.6808(8) 0.8058(2) 0.0396(14) Uani 1 1 d . .
H33D H 0.741665 0.699601 0.777861 0.048 Uiso 1 1 calc R U
C34D C 0.7562(3) 0.5775(7) 0.8376(2) 0.0419(14) Uani 1 1 d . .
H34D H 0.709085 0.524118 0.831313 0.050 Uiso 1 1 calc R U
C35D C 0.8055(3) 0.5513(7) 0.8789(2) 0.0413(14) Uani 1 1 d . .
H35D H 0.791368 0.482060 0.901142 0.050 Uiso 1 1 calc R U
C36D C 0.8749(3) 0.6258(6) 0.8876(2) 0.0337(12) Uani 1 1 d . .
H36D H 0.909405 0.604643 0.915271 0.040 Uiso 1 1 calc R U

loop_
_atom_site_aniso_label
_atom_site_aniso_U_11
_atom_site_aniso_U_22
_atom_site_aniso_U_33
_atom_site_aniso_U_23
_atom_site_aniso_U_13
_atom_site_aniso_U_12
S1A 0.0318(6) 0.0370(7) 0.0439(8) -0.0050(6) 0.0100(6) -0.0034(6)
N1A 0.030(2) 0.027(2) 0.030(2) 0.0007(18) 0.0050(18) -0.0052(19)
N2A 0.030(2) 0.025(2) 0.032(2) 0.0006(17) 0.0061(17) -0.0005(18)
C1A 0.033(3) 0.034(3) 0.019(2) -0.002(2) 0.004(2) 0.001(2)
C2A 0.034(2) 0.029(2) 0.031(2) 0.003(2) 0.0064(19) 0.005(2)
C3A 0.043(3) 0.033(3) 0.036(3) 0.001(2) 0.007(2) 0.006(2)
C4A 0.074(4) 0.055(4) 0.035(3) -0.001(3) 0.010(3) 0.015(3)
C5A 0.060(3) 0.046(3) 0.034(3) 0.004(2) 0.001(3) 0.015(3)
C6A 0.044(3) 0.045(4) 0.064(4) -0.014(3) 0.007(3) -0.003(3)
C7A 0.053(3) 0.034(3) 0.043(3) -0.006(3) 0.013(3) 0.014(3)
C10A 0.026(2) 0.029(3) 0.027(3) 0.002(2) 0.004(2) -0.001(2)
C11A 0.033(3) 0.030(3) 0.030(3) -0.001(2) 0.005(2) 0.004(2)
C12A 0.039(3) 0.034(3) 0.029(3) -0.001(2) 0.002(2) -0.002(2)
C13A 0.042(3) 0.039(3) 0.038(3) -0.006(3) -0.006(2) -0.007(3)
C14A 0.050(3) 0.051(4) 0.028(3) -0.005(3) -0.005(3) 0.005(3)
C15A 0.043(3) 0.052(4) 0.026(3) 0.003(3) 0.004(2) 0.007(3)
C16A 0.034(3) 0.036(3) 0.029(3) 0.002(2) 0.003(2) 0.000(2)
C21A 0.032(2) 0.026(3) 0.029(3) 0.000(2) 0.007(2) 0.001(2)
C22A 0.032(2) 0.038(3) 0.030(3) -0.007(2) 0.003(2) -0.005(2)
C23A 0.036(3) 0.035(3) 0.044(3) 0.002(3) 0.003(2) 0.008(2)
C24A 0.048(3) 0.026(3) 0.042(3) -0.005(2) 0.011(2) 0.009(2)
C25A 0.045(3) 0.031(3) 0.033(3) -0.006(2) 0.009(2) -0.003(3)
C26A 0.037(3) 0.028(3) 0.028(3) -0.001(2) 0.002(2) 0.001(2)
C31A 0.038(3) 0.022(2) 0.024(3) -0.003(2) 0.003(2) -0.004(2)
C32A 0.043(3) 0.031(3) 0.025(3) -0.004(2) 0.004(2) -0.001(2)
C33A 0.060(4) 0.029(3) 0.029(3) -0.001(2) -0.002(3) -0.005(3)
C34A 0.072(4) 0.035(3) 0.026(3) -0.002(2) 0.013(3) -0.016(3)
C35A 0.054(3) 0.040(3) 0.037(3) -0.006(3) 0.022(3) -0.010(3)
C36A 0.041(3) 0.031(3) 0.033(3) 0.000(2) 0.008(2) -0.005(2)
S1B 0.0310(6) 0.0356(7) 0.0429(8) -0.0064(6) 0.0093(5) -0.0046(6)
N1B 0.032(2) 0.024(2) 0.030(2) -0.0039(18) 0.0033(18) -0.0032(19)
N2B 0.031(2) 0.031(2) 0.034(2) -0.0024(19) 0.0058(18) -0.0013(19)
C1B 0.030(3) 0.029(3) 0.027(3) 0.006(2) 0.006(2) 0.001(2)
C2B 0.035(2) 0.033(3) 0.027(2) 0.002(2) 0.0064(19) 0.002(2)
C3B 0.037(2) 0.034(3) 0.032(3) 0.000(2) 0.005(2) 0.000(2)
C4B 0.054(3) 0.037(3) 0.048(4) -0.005(3) 0.007(3) 0.000(3)
C5B 0.060(3) 0.039(3) 0.031(3) 0.008(2) 0.013(2) 0.004(3)
C6B 0.065(3) 0.039(3) 0.035(3) 0.011(2) 0.010(3) 0.001(3)
C7B 0.039(3) 0.038(3) 0.055(4) -0.005(3) 0.003(3) -0.003(3)
C10B 0.029(2) 0.027(3) 0.028(3) -0.002(2) 0.005(2) 0.001(2)
C11B 0.029(2) 0.024(3) 0.027(3) -0.001(2) 0.002(2) 0.003(2)
C12B 0.034(3) 0.032(3) 0.029(3) 0.000(2) 0.002(2) -0.001(2)
C13B 0.042(3) 0.044(4) 0.029(3) 0.001(2) 0.007(2) 0.003(3)
C14B 0.042(3) 0.049(4) 0.028(3) -0.006(3) -0.003(2) 0.001(3)
C15B 0.042(3) 0.039(3) 0.038(3) -0.006(3) -0.001(2) -0.010(3)
C16B 0.034(3) 0.035(3) 0.032(3) 0.002(2) 0.003(2) -0.002(2)
C21B 0.035(3) 0.029(3) 0.024(3) -0.003(2) 0.006(2) -0.003(2)
C22B 0.035(3) 0.036(3) 0.031(3) -0.004(2) 0.005(2) -0.001(2)
C23B 0.045(3) 0.040(3) 0.032(3) -0.007(3) 0.007(2) -0.014(3)
C24B 0.059(4) 0.034(3) 0.026(3) 0.001(2) 0.008(3) -0.006(3)
C25B 0.051(3) 0.032(3) 0.025(3) -0.001(2) 0.000(2) 0.002(3)
C26B 0.041(3) 0.027(3) 0.028(3) -0.004(2) 0.003(2) -0.004(2)
C31B 0.032(2) 0.023(2) 0.030(2) 0.001(2) 0.009(2) -0.003(2)
C32B 0.033(3) 0.032(3) 0.035(3) 0.001(2) 0.006(2) 0.004(2)
C33B 0.038(3) 0.038(3) 0.042(3) -0.001(3) 0.004(2) 0.007(3)
C34B 0.043(3) 0.029(3) 0.048(3) 0.002(3) 0.014(3) 0.002(2)
C35B 0.045(3) 0.032(3) 0.035(3) -0.008(2) 0.009(2) -0.003(3)
C36B 0.036(3) 0.033(3) 0.032(3) 0.002(2) 0.007(2) -0.001(2)
S1C 0.0398(6) 0.0248(6) 0.0271(6) 0.0006(5) 0.0023(5) -0.0040(6)
N1C 0.030(2) 0.028(2) 0.032(2) -0.0010(19) 0.0013(17) 0.0005(18)
N2C 0.034(2) 0.025(2) 0.030(2) 0.0039(17) 0.0069(17) 0.0022(17)
C1C 0.032(2) 0.027(3) 0.019(2) -0.0024(19) 0.0038(19) 0.000(2)
C2C 0.031(2) 0.028(2) 0.031(2) 0.0007(19) 0.0036(19) 0.0019(18)
C3C 0.037(3) 0.034(2) 0.034(3) 0.003(2) 0.009(2) 0.001(2)
C4C 0.040(3) 0.038(3) 0.050(3) 0.012(3) 0.011(2) 0.007(2)
C5C 0.047(3) 0.038(3) 0.035(3) -0.002(2) 0.004(2) 0.007(2)
C6C 0.044(3) 0.045(3) 0.060(4) 0.014(3) 0.017(3) 0.002(3)
C7C 0.058(3) 0.048(3) 0.039(3) -0.003(3) 0.012(3) 0.014(3)
C10C 0.032(2) 0.025(3) 0.023(2) -0.001(2) 0.001(2) -0.003(2)
C11C 0.029(2) 0.025(2) 0.025(2) 0.002(2) -0.0007(18) 0.004(2)
C12C 0.042(3) 0.031(3) 0.026(3) 0.004(2) 0.004(2) -0.003(2)
C13C 0.042(3) 0.040(3) 0.033(3) -0.001(2) -0.003(2) -0.015(3)
C14C 0.043(3) 0.039(3) 0.026(3) -0.003(2) -0.002(2) 0.003(2)
C15C 0.041(3) 0.033(3) 0.022(2) 0.000(2) 0.006(2) 0.002(2)
C16C 0.032(2) 0.026(2) 0.031(3) -0.005(2) 0.006(2) -0.002(2)
C21C 0.029(2) 0.031(3) 0.024(2) -0.002(2) 0.0009(19) 0.001(2)
C22C 0.035(3) 0.030(3) 0.029(3) 0.000(2) 0.002(2) -0.001(2)
C23C 0.040(3) 0.033(3) 0.029(3) 0.008(2) 0.004(2) -0.006(2)
C24C 0.034(3) 0.049(4) 0.028(3) 0.001(3) 0.005(2) -0.003(3)
C25C 0.040(3) 0.037(3) 0.027(3) -0.005(2) 0.008(2) 0.008(2)
C26C 0.034(3) 0.031(3) 0.026(3) 0.003(2) 0.001(2) -0.001(2)
C31C 0.033(2) 0.025(3) 0.030(3) 0.005(2) 0.007(2) -0.003(2)
C32C 0.036(3) 0.030(3) 0.029(2) -0.001(2) 0.005(2) 0.000(2)
C33C 0.034(3) 0.040(3) 0.039(3) 0.006(2) 0.002(2) -0.002(2)
C34C 0.034(3) 0.037(3) 0.052(3) 0.008(3) 0.003(2) 0.006(2)
C35C 0.042(3) 0.028(3) 0.050(3) -0.005(2) 0.006(3) 0.009(2)
C36C 0.038(3) 0.031(3) 0.037(3) -0.007(2) 0.002(2) -0.005(2)
S1D 0.0459(7) 0.0237(6) 0.0292(6) -0.0019(5) 0.0040(5) 0.0025(6)
N1D 0.029(2) 0.025(2) 0.028(2) 0.0025(18) 0.0005(16) 0.0040(18)
N2D 0.036(2) 0.027(2) 0.033(2) 0.0006(17) -0.0018(18) 0.0005(18)
C1D 0.040(3) 0.026(3) 0.020(2) 0.0024(19) 0.004(2) -0.001(2)
C2D 0.044(3) 0.031(3) 0.041(3) 0.005(2) 0.004(2) -0.009(2)
C3D 0.036(2) 0.033(2) 0.037(3) -0.003(2) 0.006(2) -0.005(2)
C4D 0.034(3) 0.040(3) 0.048(3) -0.007(3) 0.005(2) -0.011(2)
C5D 0.109(7) 0.119(8) 0.038(4) 0.010(4) 0.009(4) -0.080(6)
C6D 0.045(3) 0.035(3) 0.112(6) -0.003(3) -0.011(4) -0.001(3)
C7D 0.069(4) 0.077(5) 0.038(3) -0.013(3) 0.017(3) -0.034(4)
C10D 0.033(2) 0.019(2) 0.029(3) 0.0001(19) 0.005(2) 0.000(2)
C11D 0.035(2) 0.025(2) 0.027(2) 0.005(2) 0.003(2) -0.007(2)
C12D 0.039(3) 0.033(3) 0.031(3) 0.001(2) 0.002(2) 0.001(2)
C13D 0.046(3) 0.041(3) 0.038(3) 0.007(3) -0.005(2) 0.009(3)
C14D 0.049(3) 0.043(3) 0.029(3) 0.007(2) -0.006(2) 0.000(3)
C15D 0.049(3) 0.040(3) 0.030(3) 0.003(2) 0.007(2) -0.005(3)
C16D 0.036(3) 0.032(3) 0.030(3) -0.002(2) 0.001(2) 0.001(2)
C21D 0.028(2) 0.032(3) 0.023(2) 0.000(2) -0.0014(19) 0.003(2)
C22D 0.037(3) 0.022(3) 0.027(3) 0.000(2) 0.005(2) 0.000(2)
C23D 0.037(3) 0.033(3) 0.035(3) -0.005(2) 0.002(2) 0.004(2)
C24D 0.037(3) 0.049(3) 0.024(3) -0.007(2) 0.003(2) 0.001(3)
C25D 0.038(3) 0.040(3) 0.029(3) 0.004(2) 0.002(2) 0.002(3)
C26D 0.033(3) 0.031(3) 0.027(3) 0.000(2) 0.001(2) 0.000(2)
C31D 0.034(3) 0.025(3) 0.031(3) -0.004(2) 0.004(2) 0.004(2)
C32D 0.036(3) 0.031(3) 0.030(3) -0.003(2) 0.004(2) -0.001(2)
C33D 0.032(3) 0.043(3) 0.041(3) -0.015(3) -0.002(2) 0.001(2)
C34D 0.035(3) 0.030(3) 0.061(4) -0.010(3) 0.008(3) -0.006(2)
C35D 0.043(3) 0.034(3) 0.047(3) 0.004(3) 0.009(3) 0.000(2)
C36D 0.037(3) 0.026(3) 0.037(3) -0.001(2) 0.004(2) 0.002(2)

loop_
_atom_type_symbol
_atom_type_description
_atom_type_scat_dispersion_real
_atom_type_scat_dispersion_imag
_atom_type_scat_source
C C 0.0181 0.0091 'International Tables Vol C Tables 4.2.6.8 and 6.1.1.4'
H H 0.0000 0.0000 'International Tables Vol C Tables 4.2.6.8 and 6.1.1.4'
N N 0.0311 0.0180 'International Tables Vol C Tables 4.2.6.8 and 6.1.1.4'
S S 0.3331 0.5567 'International Tables Vol C Tables 4.2.6.8 and 6.1.1.4'

loop_
_geom_angle_atom_site_label_1
_geom_angle_atom_site_label_2
_geom_angle_atom_site_label_3
_geom_angle
C1A N1A C10A 130.6(5)
C1A N1A H1A 112.1
C10A N1A H1A 117.2
C1A N2A C2A 124.9(4)
C1A N2A H2A 119.1
C2A N2A H2A 112.4
N2A C1A N1A 118.7(5)
N2A C1A S1A 123.5(4)
N1A C1A S1A 117.8(4)
N2A C2A C3A 110.9(4)
N2A C2A C5A 108.8(4)
C3A C2A C5A 116.5(5)
N2A C2A H2AA 106.7
C3A C2A H2AA 106.7
C5A C2A H2AA 106.7
C2A C3A C4A 108.9(5)
C2A C3A C7A 109.0(5)
C4A C3A C7A 109.0(5)
C2A C3A C6A 112.1(5)
C4A C3A C6A 110.6(5)
C7A C3A C6A 107.2(5)
C3A C4A H4AA 109.5
C3A C4A H4AB 109.5
H4AA C4A H4AB 109.5
C3A C4A H4AC 109.5
H4AA C4A H4AC 109.5
H4AB C4A H4AC 109.5
C2A C5A H5AA 109.5
C2A C5A H5AB 109.5
H5AA C5A H5AB 109.5
C2A C5A H5AC 109.5
H5AA C5A H5AC 109.5
H5AB C5A H5AC 109.5
C3A C6A H6AA 109.5
C3A C6A H6AB 109.5
H6AA C6A H6AB 109.5
C3A C6A H6AC 109.5
H6AA C6A H6AC 109.5
H6AB C6A H6AC 109.5
C3A C7A H7AA 109.5
C3A C7A H7AB 109.5
H7AA C7A H7AB 109.5
C3A C7A H7AC 109.5
H7AA C7A H7AC 109.5
H7AB C7A H7AC 109.5
N1A C10A C11A 108.5(4)
N1A C10A C31A 111.3(4)
C11A C10A C31A 113.4(5)
N1A C10A C21A 105.1(4)
C11A C10A C21A 111.6(4)
C31A C10A C21A 106.6(4)
C16A C11A C12A 117.8(5)
C16A C11A C10A 119.0(5)
C12A C11A C10A 123.2(5)
C13A C12A C11A 120.6(6)
C13A C12A H12A 119.7
C11A C12A H12A 119.7
C14A C13A C12A 120.6(6)
C14A C13A H13A 119.7
C12A C13A H13A 119.7
C15A C14A C13A 119.2(6)
C15A C14A H14A 120.4
C13A C14A H14A 120.4
C14A C15A C16A 120.9(6)
C14A C15A H15A 119.5
C16A C15A H15A 119.5
C15A C16A C11A 120.9(6)
C15A C16A H16A 119.6
C11A C16A H16A 119.6
C22A C21A C26A 119.0(5)
C22A C21A C10A 123.2(5)
C26A C21A C10A 117.6(5)
C21A C22A C23A 120.8(6)
C21A C22A H22A 119.6
C23A C22A H22A 119.6
C24A C23A C22A 120.0(6)
C24A C23A H23A 120.0
C22A C23A H23A 120.0
C25A C24A C23A 119.8(6)
C25A C24A H24A 120.1
C23A C24A H24A 120.1
C24A C25A C26A 120.0(6)
C24A C25A H25A 120.0
C26A C25A H25A 120.0
C25A C26A C21A 120.4(5)
C25A C26A H26A 119.8
C21A C26A H26A 119.8
C32A C31A C36A 118.0(5)
C32A C31A C10A 123.2(5)
C36A C31A C10A 118.6(5)
C33A C32A C31A 121.1(6)
C33A C32A H32A 119.5
C31A C32A H32A 119.5
C34A C33A C32A 120.6(6)
C34A C33A H33A 119.7
C32A C33A H33A 119.7
C35A C34A C33A 119.4(6)
C35A C34A H34A 120.3
C33A C34A H34A 120.3
C34A C35A C36A 120.8(6)
C34A C35A H35A 119.6
C36A C35A H35A 119.6
C35A C36A C31A 120.1(6)
C35A C36A H36A 120.0
C31A C36A H36A 120.0
C1B N1B C10B 131.1(5)
C1B N1B H1B 112.5
C10B N1B H1B 116.2
C1B N2B C2B 125.7(4)
C1B N2B H2B 119.1
C2B N2B H2B 112.7
N2B C1B N1B 118.7(5)
N2B C1B S1B 122.9(4)
N1B C1B S1B 118.4(4)
N2B C2B C3B 110.4(4)
N2B C2B C5B 108.7(4)
C3B C2B C5B 115.5(4)
N2B C2B H2BA 107.3
C3B C2B H2BA 107.3
C5B C2B H2BA 107.3
C4B C3B C7B 109.1(5)
C4B C3B C2B 109.2(4)
C7B C3B C2B 112.3(5)
C4B C3B C6B 108.6(5)
C7B C3B C6B 109.2(5)
C2B C3B C6B 108.3(4)
C3B C4B H4BA 109.5
C3B C4B H4BB 109.5
H4BA C4B H4BB 109.5
C3B C4B H4BC 109.5
H4BA C4B H4BC 109.5
H4BB C4B H4BC 109.5
C2B C5B H5BA 109.5
C2B C5B H5BB 109.5
H5BA C5B H5BB 109.5
C2B C5B H5BC 109.5
H5BA C5B H5BC 109.5
H5BB C5B H5BC 109.5
C3B C6B H6BA 109.5
C3B C6B H6BB 109.5
H6BA C6B H6BB 109.5
C3B C6B H6BC 109.5
H6BA C6B H6BC 109.5
H6BB C6B H6BC 109.5
C3B C7B H7BA 109.5
C3B C7B H7BB 109.5
H7BA C7B H7BB 109.5
C3B C7B H7BC 109.5
H7BA C7B H7BC 109.5
H7BB C7B H7BC 109.5
N1B C10B C11B 109.1(4)
N1B C10B C21B 111.2(4)
C11B C10B C21B 114.0(5)
N1B C10B C31B 105.3(4)
C11B C10B C31B 111.1(4)
C21B C10B C31B 105.8(4)
C16B C11B C12B 118.4(5)
C16B C11B C10B 123.1(5)
C12B C11B C10B 118.4(5)
C11B C12B C13B 120.9(6)
C11B C12B H12B 119.5
C13B C12B H12B 119.5
C14B C13B C12B 120.2(6)
C14B C13B H13B 119.9
C12B C13B H13B 119.9
C13B C14B C15B 119.7(6)
C13B C14B H14B 120.2
C15B C14B H14B 120.2
C14B C15B C16B 119.8(6)
C14B C15B H15B 120.1
C16B C15B H15B 120.1
C11B C16B C15B 120.9(5)
C11B C16B H16B 119.5
C15B C16B H16B 119.5
C26B C21B C22B 118.4(5)
C26B C21B C10B 122.5(5)
C22B C21B C10B 119.0(5)
C23B C22B C21B 120.2(6)
C23B C22B H22B 119.9
C21B C22B H22B 119.9
C22B C23B C24B 120.9(6)
C22B C23B H23B 119.5
C24B C23B H23B 119.5
C25B C24B C23B 118.7(5)
C25B C24B H24B 120.6
C23B C24B H24B 120.6
C26B C25B C24B 120.5(6)
C26B C25B H25B 119.7
C24B C25B H25B 119.7
C21B C26B C25B 121.2(6)
C21B C26B H26B 119.4
C25B C26B H26B 119.4
C32B C31B C36B 118.7(5)
C32B C31B C10B 122.7(5)
C36B C31B C10B 118.5(5)
C33B C32B C31B 120.4(6)
C33B C32B H32B 119.8
C31B C32B H32B 119.8
C34B C33B C32B 120.6(6)
C34B C33B H33B 119.7
C32B C33B H33B 119.7
C33B C34B C35B 119.4(6)
C33B C34B H34B 120.3
C35B C34B H34B 120.3
C36B C35B C34B 120.1(6)
C36B C35B H35B 120.0
C34B C35B H35B 120.0
C35B C36B C31B 120.8(6)
C35B C36B H36B 119.6
C31B C36B H36B 119.6
C1C N1C C10C 130.1(5)
C1C N1C H1C 120.1
C10C N1C H1C 109.8
C1C N2C C2C 127.3(5)
C1C N2C H2C 118.7
C2C N2C H2C 113.8
N2C C1C N1C 117.7(5)
N2C C1C S1C 123.9(4)
N1C C1C S1C 118.4(4)
N2C C2C C5C 108.6(4)
N2C C2C C3C 109.6(4)
C5C C2C C3C 114.5(4)
N2C C2C H2CA 108.0
C5C C2C H2CA 108.0
C3C C2C H2CA 108.0
C6C C3C C4C 109.6(5)
C6C C3C C7C 109.6(5)
C4C C3C C7C 108.7(5)
C6C C3C C2C 111.1(4)
C4C C3C C2C 108.9(4)
C7C C3C C2C 108.8(4)
C3C C4C H4CA 109.5
C3C C4C H4CB 109.5
H4CA C4C H4CB 109.5
C3C C4C H4CC 109.5
H4CA C4C H4CC 109.5
H4CB C4C H4CC 109.5
C2C C5C H5CA 109.5
C2C C5C H5CB 109.5
H5CA C5C H5CB 109.5
C2C C5C H5CC 109.5
H5CA C5C H5CC 109.5
H5CB C5C H5CC 109.5
C3C C6C H6CA 109.5
C3C C6C H6CB 109.5
H6CA C6C H6CB 109.5
C3C C6C H6CC 109.5
H6CA C6C H6CC 109.5
H6CB C6C H6CC 109.5
C3C C7C H7CA 109.5
C3C C7C H7CB 109.5
H7CA C7C H7CB 109.5
C3C C7C H7CC 109.5
H7CA C7C H7CC 109.5
H7CB C7C H7CC 109.5
N1C C10C C31C 105.5(4)
N1C C10C C21C 110.9(4)
C31C C10C C21C 107.6(4)
N1C C10C C11C 108.3(4)
C31C C10C C11C 110.6(4)
C21C C10C C11C 113.6(4)
C12C C11C C16C 119.3(5)
C12C C11C C10C 123.0(5)
C16C C11C C10C 117.6(5)
C11C C12C C13C 119.8(5)
C11C C12C H12C 120.1
C13C C12C H12C 120.1
C14C C13C C12C 121.2(6)
C14C C13C H13C 119.4
C12C C13C H13C 119.4
C13C C14C C15C 118.9(5)
C13C C14C H14C 120.6
C15C C14C H14C 120.6
C16C C15C C14C 120.3(5)
C16C C15C H15C 119.8
C14C C15C H15C 119.8
C15C C16C C11C 120.5(5)
C15C C16C H16C 119.7
C11C C16C H16C 119.7
C26C C21C C22C 118.8(5)
C26C C21C C10C 122.2(5)
C22C C21C C10C 118.9(5)
C23C C22C C21C 119.9(6)
C23C C22C H22C 120.0
C21C C22C H22C 120.0
C24C C23C C22C 120.7(6)
C24C C23C H23C 119.6
C22C C23C H23C 119.6
C23C C24C C25C 119.6(5)
C23C C24C H24C 120.2
C25C C24C H24C 120.2
C24C C25C C26C 120.2(6)
C24C C25C H25C 119.9
C26C C25C H25C 119.9
C21C C26C C25C 120.7(6)
C21C C26C H26C 119.7
C25C C26C H26C 119.7
C36C C31C C32C 119.1(5)
C36C C31C C10C 122.3(5)
C32C C31C C10C 118.6(5)
C33C C32C C31C 119.8(6)
C33C C32C H32C 120.1
C31C C32C H32C 120.1
C34C C33C C32C 120.5(6)
C34C C33C H33C 119.8
C32C C33C H33C 119.8
C35C C34C C33C 119.1(6)
C35C C34C H34C 120.4
C33C C34C H34C 120.4
C34C C35C C36C 121.2(6)
C34C C35C H35C 119.4
C36C C35C H35C 119.4
C31C C36C C35C 120.3(6)
C31C C36C H36C 119.9
C35C C36C H36C 119.9
C1D N1D C10D 129.2(4)
C1D N1D H1D 112.2
C10D N1D H1D 118.4
C1D N2D C2D 125.2(5)
C1D N2D H2D 123.5
C2D N2D H2D 109.6
N2D C1D N1D 117.9(5)
N2D C1D S1D 124.1(4)
N1D C1D S1D 118.0(4)
N2D C2D C5D 107.8(5)
N2D C2D C3D 110.2(4)
C5D C2D C3D 116.0(6)
N2D C2D H2DA 107.5
C5D C2D H2DA 107.5
C3D C2D H2DA 107.5
C7D C3D C6D 110.2(6)
C7D C3D C2D 108.6(5)
C6D C3D C2D 111.8(5)
C7D C3D C4D 108.9(5)
C6D C3D C4D 108.4(5)
C2D C3D C4D 108.9(4)
C3D C4D H4DA 109.5
C3D C4D H4DB 109.5
H4DA C4D H4DB 109.5
C3D C4D H4DC 109.5
H4DA C4D H4DC 109.5
H4DB C4D H4DC 109.5
C2D C5D H5DA 109.5
C2D C5D H5DB 109.5
H5DA C5D H5DB 109.5
C2D C5D H5DC 109.5
H5DA C5D H5DC 109.5
H5DB C5D H5DC 109.5
C3D C6D H6DA 109.5
C3D C6D H6DB 109.5
H6DA C6D H6DB 109.5
C3D C6D H6DC 109.5
H6DA C6D H6DC 109.5
H6DB C6D H6DC 109.5
C3D C7D H7DA 109.5
C3D C7D H7DB 109.5
H7DA C7D H7DB 109.5
C3D C7D H7DC 109.5
H7DA C7D H7DC 109.5
H7DB C7D H7DC 109.5
N1D C10D C11D 108.6(4)
N1D C10D C21D 111.0(5)
C11D C10D C21D 114.8(4)
N1D C10D C31D 104.8(4)
C11D C10D C31D 110.8(4)
C21D C10D C31D 106.5(4)
C12D C11D C16D 117.9(5)
C12D C11D C10D 123.2(5)
C16D C11D C10D 118.8(5)
C11D C12D C13D 120.8(6)
C11D C12D H12D 119.6
C13D C12D H12D 119.6
C14D C13D C12D 120.0(6)
C14D C13D H13D 120.0
C12D C13D H13D 120.0
C13D C14D C15D 119.6(6)
C13D C14D H14D 120.2
C15D C14D H14D 120.2
C14D C15D C16D 120.0(6)
C14D C15D H15D 120.0
C16D C15D H15D 120.0
C15D C16D C11D 121.7(5)
C15D C16D H16D 119.2
C11D C16D H16D 119.2
C26D C21D C22D 118.2(5)
C26D C21D C10D 123.4(5)
C22D C21D C10D 118.2(5)
C23D C22D C21D 119.7(5)
C23D C22D H22D 120.2
C21D C22D H22D 120.2
C24D C23D C22D 120.8(6)
C24D C23D H23D 119.6
C22D C23D H23D 119.6
C25D C24D C23D 119.7(5)
C25D C24D H24D 120.2
C23D C24D H24D 120.2
C24D C25D C26D 119.5(6)
C24D C25D H25D 120.2
C26D C25D H25D 120.2
C21D C26D C25D 122.1(6)
C21D C26D H26D 118.9
C25D C26D H26D 118.9
C32D C31D C36D 119.3(5)
C32D C31D C10D 118.0(5)
C36D C31D C10D 122.7(5)
C33D C32D C31D 120.4(6)
C33D C32D H32D 119.8
C31D C32D H32D 119.8
C34D C33D C32D 120.0(6)
C34D C33D H33D 120.0
C32D C33D H33D 120.0
C33D C34D C35D 120.1(6)
C33D C34D H34D 119.9
C35D C34D H34D 119.9
C36D C35D C34D 120.1(6)
C36D C35D H35D 119.9
C34D C35D H35D 119.9
C35D C36D C31D 120.1(6)
C35D C36D H36D 120.0
C31D C36D H36D 120.0

loop_
_geom_bond_atom_site_label_1
_geom_bond_atom_site_label_2
_geom_bond_distance
S1A C1A 1.695(5)
N1A C1A 1.353(7)
N1A C10A 1.492(6)
N1A H1A 0.8600
N2A C1A 1.335(8)
N2A C2A 1.466(6)
N2A H2A 0.8599
C2A C3A 1.526(7)
C2A C5A 1.530(7)
C2A H2AA 1.0000
C3A C4A 1.526(8)
C3A C7A 1.541(7)
C3A C6A 1.546(8)
C4A H4AA 0.9800
C4A H4AB 0.9800
C4A H4AC 0.9800
C5A H5AA 0.9800
C5A H5AB 0.9800
C5A H5AC 0.9800
C6A H6AA 0.9800
C6A H6AB 0.9800
C6A H6AC 0.9800
C7A H7AA 0.9800
C7A H7AB 0.9800
C7A H7AC 0.9800
C10A C11A 1.536(8)
C10A C31A 1.539(7)
C10A C21A 1.547(8)
C11A C16A 1.398(8)
C11A C12A 1.399(8)
C12A C13A 1.396(8)
C12A H12A 0.9500
C13A C14A 1.380(9)
C13A H13A 0.9500
C14A C15A 1.377(10)
C14A H14A 0.9500
C15A C16A 1.387(9)
C15A H15A 0.9500
C16A H16A 0.9500
C21A C22A 1.371(8)
C21A C26A 1.404(8)
C22A C23A 1.393(9)
C22A H22A 0.9500
C23A C24A 1.391(9)
C23A H23A 0.9500
C24A C25A 1.378(9)
C24A H24A 0.9500
C25A C26A 1.388(8)
C25A H25A 0.9500
C26A H26A 0.9500
C31A C32A 1.388(8)
C31A C36A 1.404(8)
C32A C33A 1.383(8)
C32A H32A 0.9500
C33A C34A 1.376(9)
C33A H33A 0.9500
C34A C35A 1.375(10)
C34A H34A 0.9500
C35A C36A 1.394(8)
C35A H35A 0.9500
C36A H36A 0.9500
S1B C1B 1.694(5)
N1B C1B 1.351(7)
N1B C10B 1.480(6)
N1B H1B 0.8599
N2B C1B 1.333(8)
N2B C2B 1.466(6)
N2B H2B 0.8600
C2B C3B 1.537(7)
C2B C5B 1.537(7)
C2B H2BA 1.0000
C3B C4B 1.518(8)
C3B C7B 1.529(7)
C3B C6B 1.542(7)
C4B H4BA 0.9800
C4B H4BB 0.9800
C4B H4BC 0.9800
C5B H5BA 0.9800
C5B H5BB 0.9800
C5B H5BC 0.9800
C6B H6BA 0.9800
C6B H6BB 0.9800
C6B H6BC 0.9800
C7B H7BA 0.9800
C7B H7BB 0.9800
C7B H7BC 0.9800
C10B C11B 1.539(7)
C10B C21B 1.546(7)
C10B C31B 1.557(8)
C11B C16B 1.387(8)
C11B C12B 1.388(8)
C12B C13B 1.389(8)
C12B H12B 0.9500
C13B C14B 1.378(9)
C13B H13B 0.9500
C14B C15B 1.388(9)
C14B H14B 0.9500
C15B C16B 1.393(9)
C15B H15B 0.9500
C16B H16B 0.9500
C21B C26B 1.380(8)
C21B C22B 1.408(8)
C22B C23B 1.382(9)
C22B H22B 0.9500
C23B C24B 1.390(9)
C23B H23B 0.9500
C24B C25B 1.388(9)
C24B H24B 0.9500
C25B C26B 1.385(8)
C25B H25B 0.9500
C26B H26B 0.9500
C31B C32B 1.389(8)
C31B C36B 1.396(8)
C32B C33B 1.387(9)
C32B H32B 0.9500
C33B C34B 1.376(9)
C33B H33B 0.9500
C34B C35B 1.396(9)
C34B H34B 0.9500
C35B C36B 1.376(9)
C35B H35B 0.9500
C36B H36B 0.9500
S1C C1C 1.694(6)
N1C C1C 1.352(7)
N1C C10C 1.491(7)
N1C H1C 0.8599
N2C C1C 1.340(7)
N2C C2C 1.462(6)
N2C H2C 0.8600
C2C C5C 1.530(7)
C2C C3C 1.551(7)
C2C H2CA 1.0000
C3C C6C 1.527(7)
C3C C4C 1.528(8)
C3C C7C 1.535(8)
C4C H4CA 0.9800
C4C H4CB 0.9800
C4C H4CC 0.9800
C5C H5CA 0.9800
C5C H5CB 0.9800
C5C H5CC 0.9800
C6C H6CA 0.9800
C6C H6CB 0.9800
C6C H6CC 0.9800
C7C H7CA 0.9800
C7C H7CB 0.9800
C7C H7CC 0.9800
C10C C31C 1.542(7)
C10C C21C 1.544(7)
C10C C11C 1.549(7)
C11C C12C 1.376(8)
C11C C16C 1.402(7)
C12C C13C 1.398(8)
C12C H12C 0.9500
C13C C14C 1.386(8)
C13C H13C 0.9500
C14C C15C 1.388(9)
C14C H14C 0.9500
C15C C16C 1.386(8)
C15C H15C 0.9500
C16C H16C 0.9500
C21C C26C 1.375(8)
C21C C22C 1.402(9)
C22C C23C 1.392(8)
C22C H22C 0.9500
C23C C24C 1.374(9)
C23C H23C 0.9500
C24C C25C 1.377(9)
C24C H24C 0.9500
C25C C26C 1.400(8)
C25C H25C 0.9500
C26C H26C 0.9500
C31C C36C 1.378(8)
C31C C32C 1.404(8)
C32C C33C 1.394(8)
C32C H32C 0.9500
C33C C34C 1.388(9)
C33C H33C 0.9500
C34C C35C 1.371(9)
C34C H34C 0.9500
C35C C36C 1.390(9)
C35C H35C 0.9500
C36C H36C 0.9500
S1D C1D 1.697(6)
N1D C1D 1.357(7)
N1D C10D 1.484(7)
N1D H1D 0.8599
N2D C1D 1.328(7)
N2D C2D 1.476(7)
N2D H2D 0.8600
C2D C5D 1.521(9)
C2D C3D 1.530(7)
C2D H2DA 1.0000
C3D C7D 1.521(8)
C3D C6D 1.528(8)
C3D C4D 1.546(7)
C4D H4DA 0.9800
C4D H4DB 0.9800
C4D H4DC 0.9800
C5D H5DA 0.9800
C5D H5DB 0.9800
C5D H5DC 0.9800
C6D H6DA 0.9800
C6D H6DB 0.9800
C6D H6DC 0.9800
C7D H7DA 0.9800
C7D H7DB 0.9800
C7D H7DC 0.9800
C10D C11D 1.536(7)
C10D C21D 1.545(7)
C10D C31D 1.560(7)
C11D C12D 1.387(8)
C11D C16D 1.390(8)
C12D C13D 1.407(8)
C12D H12D 0.9500
C13D C14D 1.381(9)
C13D H13D 0.9500
C14D C15D 1.383(9)
C14D H14D 0.9500
C15D C16D 1.388(8)
C15D H15D 0.9500
C16D H16D 0.9500
C21D C26D 1.367(8)
C21D C22D 1.411(8)
C22D C23D 1.392(8)
C22D H22D 0.9500
C23D C24D 1.380(9)
C23D H23D 0.9500
C24D C25D 1.377(10)
C24D H24D 0.9500
C25D C26D 1.392(8)
C25D H25D 0.9500
C26D H26D 0.9500
C31D C32D 1.390(8)
C31D C36D 1.399(8)
C32D C33D 1.386(8)
C32D H32D 0.9500
C33D C34D 1.378(10)
C33D H33D 0.9500
C34D C35D 1.392(9)
C34D H34D 0.9500
C35D C36D 1.379(9)
C35D H35D 0.9500
C36D H36D 0.9500

loop_
_geom_torsion_atom_site_label_1
_geom_torsion_atom_site_label_2
_geom_torsion_atom_site_label_3
_geom_torsion_atom_site_label_4
_geom_torsion
C2A N2A C1A N1A 168.0(5)
C2A N2A C1A S1A -12.0(7)
C10A N1A C1A N2A 3.6(8)
C10A N1A C1A S1A -176.5(4)
C1A N2A C2A C3A 141.4(5)
C1A N2A C2A C5A -89.2(6)
N2A C2A C3A C4A -66.5(5)
C5A C2A C3A C4A 168.3(5)
N2A C2A C3A C7A 174.8(4)
C5A C2A C3A C7A 49.6(6)
N2A C2A C3A C6A 56.3(6)
C5A C2A C3A C6A -68.9(6)
C1A N1A C10A C11A 49.9(7)
C1A N1A C10A C31A -75.6(7)
C1A N1A C10A C21A 169.4(5)
N1A C10A C11A C16A 41.7(7)
C31A C10A C11A C16A 166.0(5)
C21A C10A C11A C16A -73.6(6)
N1A C10A C11A C12A -139.6(5)
C31A C10A C11A C12A -15.3(8)
C21A C10A C11A C12A 105.1(6)
C16A C11A C12A C13A -0.1(9)
C10A C11A C12A C13A -178.8(5)
C11A C12A C13A C14A -1.8(10)
C12A C13A C14A C15A 2.3(10)
C13A C14A C15A C16A -0.8(10)
C14A C15A C16A C11A -1.2(10)
C12A C11A C16A C15A 1.6(9)
C10A C11A C16A C15A -179.6(5)
N1A C10A C21A C22A -127.8(5)
C11A C10A C21A C22A -10.4(7)
C31A C10A C21A C22A 114.0(6)
N1A C10A C21A C26A 57.0(6)
C11A C10A C21A C26A 174.3(5)
C31A C10A C21A C26A -61.3(6)
C26A C21A C22A C23A 0.1(8)
C10A C21A C22A C23A -175.1(5)
C21A C22A C23A C24A -0.3(9)
C22A C23A C24A C25A -0.2(9)
C23A C24A C25A C26A 0.8(9)
C24A C25A C26A C21A -0.9(9)
C22A C21A C26A C25A 0.5(8)
C10A C21A C26A C25A 176.0(5)
N1A C10A C31A C32A 9.9(7)
C11A C10A C31A C32A -112.8(6)
C21A C10A C31A C32A 123.9(5)
N1A C10A C31A C36A -166.8(5)
C11A C10A C31A C36A 70.5(6)
C21A C10A C31A C36A -52.8(6)
C36A C31A C32A C33A -1.8(9)
C10A C31A C32A C33A -178.6(5)
C31A C32A C33A C34A 0.3(9)
C32A C33A C34A C35A 0.6(9)
C33A C34A C35A C36A 0.1(10)
C34A C35A C36A C31A -1.7(9)
C32A C31A C36A C35A 2.5(9)
C10A C31A C36A C35A 179.4(5)
C2B N2B C1B N1B 170.9(5)
C2B N2B C1B S1B -10.2(8)
C10B N1B C1B N2B -1.5(8)
C10B N1B C1B S1B 179.5(4)
C1B N2B C2B C3B 148.7(5)
C1B N2B C2B C5B -83.6(6)
N2B C2B C3B C4B -177.9(4)
C5B C2B C3B C4B 58.3(6)
N2B C2B C3B C7B 60.9(6)
C5B C2B C3B C7B -62.9(6)
N2B C2B C3B C6B -59.7(5)
C5B C2B C3B C6B 176.4(4)
C1B N1B C10B C11B -46.4(7)
C1B N1B C10B C21B 80.1(7)
C1B N1B C10B C31B -165.7(5)
N1B C10B C11B C16B 134.6(5)
C21B C10B C11B C16B 9.6(7)
C31B C10B C11B C16B -109.8(6)
N1B C10B C11B C12B -43.4(7)
C21B C10B C11B C12B -168.4(5)
C31B C10B C11B C12B 72.2(6)
C16B C11B C12B C13B 0.0(8)
C10B C11B C12B C13B 178.1(5)
C11B C12B C13B C14B -0.8(9)
C12B C13B C14B C15B 1.0(9)
C13B C14B C15B C16B -0.4(10)
C12B C11B C16B C15B 0.5(8)
C10B C11B C16B C15B -177.5(5)
C14B C15B C16B C11B -0.3(9)
N1B C10B C21B C26B -10.0(7)
C11B C10B C21B C26B 113.8(6)
C31B C10B C21B C26B -123.8(5)
N1B C10B C21B C22B 167.1(5)
C11B C10B C21B C22B -69.1(6)
C31B C10B C21B C22B 53.2(6)
C26B C21B C22B C23B -0.9(9)
C10B C21B C22B C23B -178.1(5)
C21B C22B C23B C24B 0.9(9)
C22B C23B C24B C25B -0.4(9)
C23B C24B C25B C26B 0.0(9)
C22B C21B C26B C25B 0.5(9)
C10B C21B C26B C25B 177.6(5)
C24B C25B C26B C21B 0.0(9)
N1B C10B C31B C32B 129.1(5)
C11B C10B C31B C32B 11.1(7)
C21B C10B C31B C32B -113.1(6)
N1B C10B C31B C36B -54.8(6)
C11B C10B C31B C36B -172.7(5)
C21B C10B C31B C36B 63.1(6)
C36B C31B C32B C33B 0.0(8)
C10B C31B C32B C33B 176.1(5)
C31B C32B C33B C34B 0.4(9)
C32B C33B C34B C35B -0.5(10)
C33B C34B C35B C36B 0.1(9)
C34B C35B C36B C31B 0.3(9)
C32B C31B C36B C35B -0.4(8)
C10B C31B C36B C35B -176.7(5)
C2C N2C C1C N1C 171.3(5)
C2C N2C C1C S1C -8.9(7)
C10C N1C C1C N2C -5.6(8)
C10C N1C C1C S1C 174.6(4)
C1C N2C C2C C5C -115.2(5)
C1C N2C C2C C3C 119.1(5)
N2C C2C C3C C6C 59.0(6)
C5C C2C C3C C6C -63.3(6)
N2C C2C C3C C4C 179.9(4)
C5C C2C C3C C4C 57.6(6)
N2C C2C C3C C7C -61.7(5)
C5C C2C C3C C7C 176.0(5)
C1C N1C C10C C31C -162.8(5)
C1C N1C C10C C21C 80.9(7)
C1C N1C C10C C11C -44.4(7)
N1C C10C C11C C12C 136.5(5)
C31C C10C C11C C12C -108.3(6)
C21C C10C C11C C12C 12.9(8)
N1C C10C C11C C16C -43.6(6)
C31C C10C C11C C16C 71.6(6)
C21C C10C C11C C16C -167.2(5)
C16C C11C C12C C13C 0.5(9)
C10C C11C C12C C13C -179.5(5)
C11C C12C C13C C14C -0.3(10)
C12C C13C C14C C15C 0.4(10)
C13C C14C C15C C16C -0.7(9)
C14C C15C C16C C11C 0.9(8)
C12C C11C C16C C15C -0.8(8)
C10C C11C C16C C15C 179.2(5)
N1C C10C C21C C26C -10.9(7)
C31C C10C C21C C26C -125.9(5)
C11C C10C C21C C26C 111.3(6)
N1C C10C C21C C22C 167.1(5)
C31C C10C C21C C22C 52.1(6)
C11C C10C C21C C22C -70.7(6)
C26C C21C C22C C23C -0.8(8)
C10C C21C C22C C23C -178.9(5)
C21C C22C C23C C24C 0.0(9)
C22C C23C C24C C25C 1.1(9)
C23C C24C C25C C26C -1.5(10)
C22C C21C C26C C25C 0.5(8)
C10C C21C C26C C25C 178.5(5)
C24C C25C C26C C21C 0.7(9)
N1C C10C C31C C36C 124.3(5)
C21C C10C C31C C36C -117.3(6)
C11C C10C C31C C36C 7.4(7)
N1C C10C C31C C32C -58.2(6)
C21C C10C C31C C32C 60.3(6)
C11C C10C C31C C32C -175.1(5)
C36C C31C C32C C33C 0.2(8)
C10C C31C C32C C33C -177.4(5)
C31C C32C C33C C34C -0.8(9)
C32C C33C C34C C35C 0.9(10)
C33C C34C C35C C36C -0.4(10)
C32C C31C C36C C35C 0.3(9)
C10C C31C C36C C35C 177.8(5)
C34C C35C C36C C31C -0.1(10)
C2D N2D C1D N1D 167.9(5)
C2D N2D C1D S1D -12.5(8)
C10D N1D C1D N2D 6.2(8)
C10D N1D C1D S1D -173.4(4)
C1D N2D C2D C5D -96.8(7)
C1D N2D C2D C3D 135.8(5)
N2D C2D C3D C7D -65.6(6)
C5D C2D C3D C7D 171.6(6)
N2D C2D C3D C6D 56.1(6)
C5D C2D C3D C6D -66.6(7)
N2D C2D C3D C4D 175.8(4)
C5D C2D C3D C4D 53.1(7)
C1D N1D C10D C11D 49.6(7)
C1D N1D C10D C21D -77.5(7)
C1D N1D C10D C31D 168.0(5)
N1D C10D C11D C12D -140.1(5)
C21D C10D C11D C12D -15.2(8)
C31D C10D C11D C12D 105.4(6)
N1D C10D C11D C16D 41.3(7)
C21D C10D C11D C16D 166.1(5)
C31D C10D C11D C16D -73.2(6)
C16D C11D C12D C13D 0.6(9)
C10D C11D C12D C13D -178.1(5)
C11D C12D C13D C14D -0.6(10)
C12D C13D C14D C15D -0.1(10)
C13D C14D C15D C16D 0.9(10)
C14D C15D C16D C11D -1.0(9)
C12D C11D C16D C15D 0.3(9)
C10D C11D C16D C15D 179.0(5)
N1D C10D C21D C26D 10.2(7)
C11D C10D C21D C26D -113.3(6)
C31D C10D C21D C26D 123.6(5)
N1D C10D C21D C22D -164.8(5)
C11D C10D C21D C22D 71.7(6)
C31D C10D C21D C22D -51.3(6)
C26D C21D C22D C23D 1.6(8)
C10D C21D C22D C23D 176.8(5)
C21D C22D C23D C24D -0.9(9)
C22D C23D C24D C25D 0.5(9)
C23D C24D C25D C26D -0.7(9)
C22D C21D C26D C25D -1.8(8)
C10D C21D C26D C25D -176.8(5)
C24D C25D C26D C21D 1.4(9)
N1D C10D C31D C32D 60.8(6)
C11D C10D C31D C32D 177.7(5)
C21D C10D C31D C32D -56.8(6)
N1D C10D C31D C36D -123.2(5)
C11D C10D C31D C36D -6.4(7)
C21D C10D C31D C36D 119.1(5)
C36D C31D C32D C33D 1.8(8)
C10D C31D C32D C33D 177.9(5)
C31D C32D C33D C34D -0.9(9)
C32D C33D C34D C35D 0.9(9)
C33D C34D C35D C36D -1.7(10)
C34D C35D C36D C31D 2.6(9)
C32D C31D C36D C35D -2.6(8)
C10D C31D C36D C35D -178.5(5)
C11A C10A N1A H1A -126.9
C21A C10A N1A H1A -7.4
C31A C10A N1A H1A 107.6
C1A N2A C2A H2AA 25.6
C21B C10B N1B H1B -105.1
C31B C10B N1B H1B 9.1
C11B C10B N1B H1B 128.4
C1B N2B C2B H2BA 32.1
C11C C10C N1C H1C 135.0
C21C C10C N1C H1C -99.7
C31C C10C N1C H1C 16.5
C1C N2C C2C H2CA 1.7
C11D C10D N1D H1D -126.1
C21D C10D N1D H1D 106.9
C31D C10D N1D H1D -7.6
C1D N2D C2D H2DA 18.9
